data_2243147
loop_
_publ_author_name
'Gotoh, Kazuma'
'Ishida, Hiroyuki'

_publ_section_title
;
 Crystal structures of the two isomeric hydrogen-bonded cocrystals
 2-chloro-4-nitrobenzoic acid--5-nitroquinoline (1/1) and
 5-chloro-2-nitrobenzoic acid--5-nitroquinoline (1/1)
;
_journal_coeditor_code LH5931
_journal_issue 11
_journal_name_full 'Acta Crystallographica Section E'
_journal_page_first 1694
_journal_page_last 1699
_journal_paper_doi 10.1107/S2056989019013896
_journal_volume 75
_journal_year 2019
_chemical_absolute_configuration ad
_chemical_formula_iupac 'C7 H4 Cl N O4, C9 H6 N2 O2'
_chemical_formula_moiety 'C7 H4 Cl N O4, C9 H6 N2 O2'
_chemical_formula_sum 'C16 H10 Cl N3 O6'
_chemical_formula_weight 375.72
_chemical_name_systematic
;
2-Chloro-4-nitrobenzoic acid--5-nitroquinoline
;
_space_group_crystal_system monoclinic
_space_group_IT_number 4
_space_group_name_Hall 'P 2yb'
_space_group_name_H-M_alt 'P 1 21 1'
_symmetry_space_group_name_Hall 'P 2yb'
_symmetry_space_group_name_H-M 'P 1 21 1'
_atom_sites_solution_hydrogens mixed
_atom_sites_solution_primary direct
_atom_sites_solution_secondary difmap
_cell_angle_alpha 90.0000
_cell_angle_beta 109.713(3)
_cell_angle_gamma 90.0000
_cell_formula_units_Z 2
_cell_length_a 12.8265(13)
_cell_length_b 4.7699(5)
_cell_length_c 13.5033(16)
_cell_measurement_reflns_used 11483
_cell_measurement_temperature 190.0(10)
_cell_measurement_theta_max 30.04
_cell_measurement_theta_min 3.08
_cell_volume 777.73(15)
_computing_cell_refinement
;
PROCESS-AUTO (Rigaku, 2006)
;
_computing_data_collection
;
PROCESS-AUTO (Rigaku, 2006)
;
_computing_data_reduction
;
PROCESS-AUTO (Rigaku, 2006)
;
_computing_molecular_graphics
;
ORTEP-3 for Windows (Farrugia, 2012) and Mercury (Macrae <i>et al.</i>,
2008)
;
_computing_publication_material
;
CrystalStructure (Rigaku, 2018) and PLATON (Spek, 2015)
;
_computing_structure_refinement
;
SHELXL2018 (Sheldrick, 2015<i>b</i>)
;
_computing_structure_solution
;
SHELXT2018 (Sheldrick, 2015<i>a</i>)
;
_diffrn_ambient_temperature 190(2)
_diffrn_detector_area_resol_mean 10.000
_diffrn_measured_fraction_theta_full 0.997
_diffrn_measured_fraction_theta_max 0.998
_diffrn_measurement_device_type 'Rigaku R-AXIS RAPID'
_diffrn_measurement_method \w
_diffrn_radiation_type 'Mo K\a'
_diffrn_radiation_wavelength 0.71075
_diffrn_reflns_av_R_equivalents 0.0578
_diffrn_reflns_av_unetI/netI 0.0535
_diffrn_reflns_limit_h_max 18
_diffrn_reflns_limit_h_min -17
_diffrn_reflns_limit_k_max 6
_diffrn_reflns_limit_k_min -6
_diffrn_reflns_limit_l_max 18
_diffrn_reflns_limit_l_min -18
_diffrn_reflns_number 14435
_diffrn_reflns_theta_full 25.242
_diffrn_reflns_theta_max 29.982
_diffrn_reflns_theta_min 3.077
_diffrn_standards_number 0
_exptl_absorpt_coefficient_mu 0.288
_exptl_absorpt_correction_T_max 0.972
_exptl_absorpt_correction_T_min 0.913
_exptl_absorpt_correction_type numerical
_exptl_absorpt_process_details
;
(NUMABS; Higashi, 1999)
;
_exptl_crystal_colour colorless
_exptl_crystal_density_diffrn 1.604
_exptl_crystal_density_method 'not measured'
_exptl_crystal_description block
_exptl_crystal_F_000 384.00
_exptl_crystal_size_max 0.370
_exptl_crystal_size_mid 0.180
_exptl_crystal_size_min 0.100
_refine_diff_density_max 0.339
_refine_diff_density_min -0.645
_refine_ls_abs_structure_details
;
Flack <i>x</i> determined using 898 quotients [(I+)-(I-)]/[(I+)+(I-)]
(Parsons <i>et al.</i>, 2013)
;
_refine_ls_abs_structure_Flack 0.01(6)
_refine_ls_extinction_method none
_refine_ls_goodness_of_fit_ref 1.050
_refine_ls_hydrogen_treatment mixed
_refine_ls_matrix_type full
_refine_ls_number_parameters 239
_refine_ls_number_reflns 4168
_refine_ls_number_restraints 1
_refine_ls_restrained_S_all 1.050
_refine_ls_R_factor_all 0.0759
_refine_ls_R_factor_gt 0.0556
_refine_ls_shift/su_max 0.000
_refine_ls_shift/su_mean 0.000
_refine_ls_structure_factor_coef Fsqd
_refine_ls_weighting_details 'w=1/[\s^2^(Fo^2^)+(0.0939P)^2^] where P=(Fo^2^+2Fc^2^)/3'
_refine_ls_weighting_scheme calc
_refine_ls_wR_factor_gt 0.1487
_refine_ls_wR_factor_ref 0.1688
_reflns_number_gt 2859
_reflns_number_total 4168
_reflns_threshold_expression 'I > 2\s(I)'
_cod_data_source_file lh5931sup1.cif
_cod_data_source_block I
_cod_database_code 2243147
_shelx_space_group_comment
;
The symmetry employed for this shelxl refinement is uniquely defined
by the following loop, which should always be used as a source of
symmetry information in preference to the above space-group names.
They are only intended as comments.
;
_shelx_estimated_absorpt_t_min 0.901
_shelx_estimated_absorpt_t_max 0.972

loop_
_space_group_symop_operation_xyz
'x, y, z'
'-x, y+1/2, -z'

loop_
_atom_site_type_symbol
_atom_site_label
_atom_site_fract_x
_atom_site_fract_y
_atom_site_fract_z
_atom_site_U_iso_or_equiv
_atom_site_adp_type
_atom_site_calc_flag
_atom_site_occupancy
Cl Cl1 0.57519(8) 0.0684(3) 0.43612(8) 0.0493(3) Uani d 1
O O1 0.5077(3) 0.4634(8) 0.2687(3) 0.0477(8) Uani d 1
O O2 0.5751(3) 0.4867(9) 0.1386(3) 0.0558(10) Uani d 1
O O3 0.9097(3) -0.5701(8) 0.4815(3) 0.0521(8) Uani d 1
O O4 0.9774(2) -0.4811(7) 0.3586(3) 0.0484(8) Uani d 1
O O5 0.0470(2) 1.5716(7) 0.0857(3) 0.0485(7) Uani d 1
O O6 -0.0635(2) 1.3007(9) 0.1321(3) 0.0555(9) Uani d 1
N N1 0.9100(3) -0.4421(8) 0.4027(3) 0.0383(7) Uani d 1
N N2 0.3733(3) 0.8494(8) 0.1655(3) 0.0372(8) Uani d 1
N N3 0.0279(3) 1.3624(8) 0.1297(3) 0.0410(8) Uani d 1
C C1 0.6593(3) 0.1676(9) 0.2761(3) 0.0338(8) Uani d 1
C C2 0.6664(3) 0.0245(9) 0.3678(3) 0.0369(9) Uani d 1
C C3 0.7492(3) -0.1771(10) 0.4099(3) 0.0381(9) Uani d 1
H H3 0.753753 -0.276100 0.472305 0.046 Uiso calc 1
C C4 0.8238(3) -0.2282(9) 0.3586(3) 0.0365(8) Uani d 1
C C5 0.8196(3) -0.0934(10) 0.2676(3) 0.0381(9) Uani d 1
H H5 0.871190 -0.135533 0.233150 0.046 Uiso calc 1
C C6 0.7376(3) 0.1061(9) 0.2273(3) 0.0371(9) Uani d 1
H H6 0.734210 0.204031 0.165071 0.045 Uiso calc 1
C C7 0.5754(3) 0.3898(9) 0.2214(3) 0.0364(9) Uani d 1
C C8 0.3804(3) 0.9609(11) 0.0786(3) 0.0411(10) Uani d 1
H H8 0.438654 0.903116 0.054610 0.049 Uiso calc 1
C C9 0.3047(4) 1.1621(10) 0.0206(3) 0.0424(10) Uani d 1
H H9 0.313962 1.243052 -0.040174 0.051 Uiso calc 1
C C10 0.2177(3) 1.2428(10) 0.0506(3) 0.0389(9) Uani d 1
H H10 0.165082 1.375120 0.010283 0.047 Uiso calc 1
C C11 0.2075(3) 1.1243(8) 0.1438(3) 0.0341(9) Uani d 1
C C12 0.1202(3) 1.1733(9) 0.1847(3) 0.0371(9) Uani d 1
C C13 0.1160(3) 1.0509(11) 0.2741(3) 0.0402(9) Uani d 1
H H13 0.057188 1.093775 0.299480 0.048 Uiso calc 1
C C14 0.1991(4) 0.8605(10) 0.3290(3) 0.0435(10) Uani d 1
H H14 0.196326 0.774460 0.391516 0.052 Uiso calc 1
C C15 0.2838(3) 0.7987(10) 0.2925(3) 0.0411(10) Uani d 1
H H15 0.339701 0.669393 0.329616 0.049 Uiso calc 1
C C16 0.2884(3) 0.9272(9) 0.1997(3) 0.0343(8) Uani d 1
H H1 0.463(5) 0.632(17) 0.231(5) 0.09(2) Uiso d 1

loop_
_atom_site_aniso_label
_atom_site_aniso_U_11
_atom_site_aniso_U_22
_atom_site_aniso_U_33
_atom_site_aniso_U_12
_atom_site_aniso_U_13
_atom_site_aniso_U_23
Cl1 0.0495(5) 0.0641(7) 0.0462(5) 0.0116(6) 0.0317(4) 0.0062(5)
O1 0.0504(17) 0.0543(19) 0.0481(18) 0.0154(16) 0.0296(14) 0.0074(15)
O2 0.0569(18) 0.072(3) 0.0509(18) 0.0215(19) 0.0349(16) 0.0194(17)
O3 0.0518(17) 0.053(2) 0.058(2) 0.0071(17) 0.0268(15) 0.0135(17)
O4 0.0453(15) 0.051(2) 0.0562(18) 0.0121(16) 0.0265(14) -0.0026(15)
O5 0.0488(16) 0.0386(16) 0.0605(18) 0.0045(17) 0.0214(14) 0.0071(17)
O6 0.0395(16) 0.075(3) 0.059(2) 0.0106(18) 0.0262(14) 0.0093(19)
N1 0.0357(15) 0.0351(17) 0.0474(18) 0.0017(17) 0.0183(13) -0.0015(17)
N2 0.0367(16) 0.0413(19) 0.0407(18) 0.0012(16) 0.0221(14) -0.0009(15)
N3 0.0418(18) 0.044(2) 0.0441(19) 0.0080(17) 0.0230(16) -0.0009(16)
C1 0.0354(19) 0.0340(19) 0.0375(19) -0.0036(17) 0.0196(16) -0.0050(16)
C2 0.0375(17) 0.042(2) 0.0383(19) -0.0025(19) 0.0218(15) -0.0042(18)
C3 0.040(2) 0.040(2) 0.039(2) 0.0023(19) 0.0194(16) 0.0000(18)
C4 0.0366(19) 0.033(2) 0.043(2) 0.0024(18) 0.0178(16) -0.0027(17)
C5 0.0365(19) 0.042(2) 0.043(2) 0.0039(18) 0.0229(17) -0.0003(18)
C6 0.0378(19) 0.043(2) 0.0368(18) -0.0002(19) 0.0206(16) -0.0005(18)
C7 0.0346(18) 0.039(2) 0.041(2) 0.0002(18) 0.0197(16) -0.0029(17)
C8 0.0389(19) 0.050(2) 0.042(2) 0.001(2) 0.0235(18) -0.0018(19)
C9 0.045(2) 0.051(3) 0.039(2) 0.000(2) 0.0238(18) 0.0054(18)
C10 0.041(2) 0.042(2) 0.037(2) -0.0007(19) 0.0179(16) 0.0021(18)
C11 0.0347(18) 0.036(2) 0.0365(18) -0.0015(17) 0.0181(15) -0.0025(16)
C12 0.036(2) 0.037(2) 0.043(2) 0.0049(17) 0.0197(17) -0.0022(17)
C13 0.0387(18) 0.046(2) 0.044(2) 0.002(2) 0.0254(16) -0.004(2)
C14 0.045(2) 0.053(3) 0.041(2) 0.003(2) 0.0243(17) 0.002(2)
C15 0.041(2) 0.047(2) 0.042(2) 0.009(2) 0.0223(17) 0.007(2)
C16 0.0344(17) 0.036(2) 0.0374(19) 0.0017(17) 0.0187(15) 0.0009(16)

loop_
_atom_type_symbol
_atom_type_description
_atom_type_scat_dispersion_real
_atom_type_scat_dispersion_imag
_atom_type_scat_source
C C 0.0033 0.0016 'International Tables Vol C Tables 4.2.6.8 and 6.1.1.4'
H H 0.0000 0.0000 'International Tables Vol C Tables 4.2.6.8 and 6.1.1.4'
O O 0.0106 0.0060 'International Tables Vol C Tables 4.2.6.8 and 6.1.1.4'
N N 0.0061 0.0033 'International Tables Vol C Tables 4.2.6.8 and 6.1.1.4'
Cl Cl 0.1484 0.1585 'International Tables Vol C Tables 4.2.6.8 and 6.1.1.4'

loop_
_geom_angle_atom_site_label_1
_geom_angle_atom_site_label_2
_geom_angle_atom_site_label_3
_geom_angle
C7 O1 H1 109(4)
O4 N1 O3 123.9(4)
O4 N1 C4 117.9(4)
O3 N1 C4 118.2(3)
C8 N2 C16 119.5(4)
O6 N3 O5 124.0(4)
O6 N3 C12 117.1(4)
O5 N3 C12 118.9(3)
C2 C1 C6 118.2(4)
C2 C1 C7 126.9(3)
C6 C1 C7 114.8(3)
C1 C2 C3 120.7(3)
C1 C2 Cl1 124.3(3)
C3 C2 Cl1 115.0(3)
C4 C3 C2 118.4(4)
C4 C3 H3 120.8
C2 C3 H3 120.8
C5 C4 C3 122.9(4)
C5 C4 N1 118.9(3)
C3 C4 N1 118.2(4)
C4 C5 C6 117.9(3)
C4 C5 H5 121.0
C6 C5 H5 121.0
C5 C6 C1 121.8(4)
C5 C6 H6 119.1
C1 C6 H6 119.1
O2 C7 O1 124.2(4)
O2 C7 C1 119.9(4)
O1 C7 C1 115.9(4)
N2 C8 C9 122.0(4)
N2 C8 H8 119.0
C9 C8 H8 119.0
C10 C9 C8 120.6(4)
C10 C9 H9 119.7
C8 C9 H9 119.7
C9 C10 C11 118.6(4)
C9 C10 H10 120.7
C11 C10 H10 120.7
C16 C11 C12 115.6(3)
C16 C11 C10 117.8(3)
C12 C11 C10 126.5(4)
C13 C12 C11 123.1(4)
C13 C12 N3 116.4(3)
C11 C12 N3 120.5(4)
C12 C13 C14 119.7(3)
C12 C13 H13 120.1
C14 C13 H13 120.1
C15 C14 C13 120.2(4)
C15 C14 H14 119.9
C13 C14 H14 119.9
C14 C15 C16 120.0(4)
C14 C15 H15 120.0
C16 C15 H15 120.0
N2 C16 C15 117.2(4)
N2 C16 C11 121.5(4)
C15 C16 C11 121.3(3)

loop_
_geom_bond_atom_site_label_1
_geom_bond_atom_site_label_2
_geom_bond_distance
Cl1 C2 1.729(4)
O1 C7 1.288(5)
O1 H1 1.02(8)
O2 C7 1.209(5)
O3 N1 1.228(5)
O4 N1 1.218(4)
O5 N3 1.228(5)
O6 N3 1.220(4)
N1 C4 1.474(5)
N2 C8 1.320(5)
N2 C16 1.370(4)
N3 C12 1.474(5)
C1 C2 1.390(6)
C1 C6 1.405(5)
C1 C7 1.514(6)
C2 C3 1.403(6)
C3 C4 1.380(5)
C3 H3 0.9500
C4 C5 1.372(6)
C5 C6 1.386(6)
C5 H5 0.9500
C6 H6 0.9500
C8 C9 1.402(7)
C8 H8 0.9500
C9 C10 1.365(5)
C9 H9 0.9500
C10 C11 1.425(5)
C10 H10 0.9500
C11 C16 1.415(6)
C11 C12 1.425(5)
C12 C13 1.359(6)
C13 C14 1.406(6)
C13 H13 0.9500
C14 C15 1.369(5)
C14 H14 0.9500
C15 C16 1.413(5)
C15 H15 0.9500

loop_
_geom_hbond_atom_site_label_D
_geom_hbond_atom_site_label_H
_geom_hbond_atom_site_label_A
_geom_hbond_site_symmetry_A
_geom_hbond_distance_DH
_geom_hbond_distance_HA
_geom_hbond_distance_DA
_geom_hbond_angle_DHA
_geom_hbond_publ_flag
O1 H1 N2 . 1.02(8) 1.58(7) 2.585(5) 168(7) y
C8 H8 O2 2_655 0.95 2.59 3.174(6) 120 y
C9 H9 O2 2_655 0.95 2.56 3.152(6) 120 y
C13 H13 O4 1_475 0.95 2.52 3.289(6) 138 y
N3 O5 Cg3 1_565 1.228(5) 3.063(4) 3.724(4) 113.4(3) y
N3 O5 Cg4 1_565 1.228(5) 3.245(4) 4.118(4) 128.1(3) y

loop_
_geom_torsion_atom_site_label_1
_geom_torsion_atom_site_label_2
_geom_torsion_atom_site_label_3
_geom_torsion_atom_site_label_4
_geom_torsion
C6 C1 C2 C3 -0.4(6)
C7 C1 C2 C3 -179.9(4)
C6 C1 C2 Cl1 -178.5(3)
C7 C1 C2 Cl1 2.1(6)
C1 C2 C3 C4 0.5(6)
Cl1 C2 C3 C4 178.7(3)
C2 C3 C4 C5 -1.0(7)
C2 C3 C4 N1 -179.4(4)
O4 N1 C4 C5 3.3(6)
O3 N1 C4 C5 -176.7(4)
O4 N1 C4 C3 -178.1(4)
O3 N1 C4 C3 1.8(6)
C3 C4 C5 C6 1.3(7)
N1 C4 C5 C6 179.7(4)
C4 C5 C6 C1 -1.2(6)
C2 C1 C6 C5 0.8(6)
C7 C1 C6 C5 -179.7(4)
C2 C1 C7 O2 -176.0(4)
C6 C1 C7 O2 4.5(6)
C2 C1 C7 O1 4.2(6)
C6 C1 C7 O1 -175.3(4)
C16 N2 C8 C9 1.3(7)
N2 C8 C9 C10 -2.4(7)
C8 C9 C10 C11 1.8(7)
C9 C10 C11 C16 -0.4(6)
C9 C10 C11 C12 -177.1(4)
C16 C11 C12 C13 2.9(6)
C10 C11 C12 C13 179.7(4)
C16 C11 C12 N3 -176.6(4)
C10 C11 C12 N3 0.2(6)
O6 N3 C12 C13 -34.6(6)
O5 N3 C12 C13 144.6(4)
O6 N3 C12 C11 144.9(4)
O5 N3 C12 C11 -35.9(6)
C11 C12 C13 C14 -1.7(7)
N3 C12 C13 C14 177.8(4)
C12 C13 C14 C15 0.0(7)
C13 C14 C15 C16 0.2(7)
C8 N2 C16 C15 179.2(4)
C8 N2 C16 C11 0.2(6)
C14 C15 C16 N2 -177.9(4)
C14 C15 C16 C11 1.1(7)
C12 C11 C16 N2 176.4(4)
C10 C11 C16 N2 -0.7(6)
C12 C11 C16 C15 -2.6(6)
C10 C11 C16 C15 -179.6(4)

_cod_database_fobs_code 2243147
